data_2010843
loop_
_publ_author_name
'Hosomi, Hiroyuki'
'Ohba, Shigeru'
'Ito, Yoshikatsu'

_publ_section_title
;
 Charge-transfer complexes of <i>N</i>-methyl-, <i>N</i>-isopropyl-,
 <i>N</i>-butyl- and <i>N</i>-isobutylcarbazole with 3,5-dinitrobenzoic
 acid
;
_journal_issue 4
_journal_name_full 'Acta Crystallographica Section C'
_journal_page_first e144
_journal_page_last e146
_journal_paper_doi 10.1107/S010827010000384X
_journal_volume 56
_journal_year 2000
_chemical_formula_moiety 'C16 H17 N1, C7 H4 N2 O6'
_chemical_formula_sum 'C23 H21 N3 O6'
_chemical_formula_weight 435.44
_space_group_IT_number 14
_symmetry_cell_setting monoclinic
_symmetry_space_group_name_Hall '-P 2ybc'
_symmetry_space_group_name_H-M 'P 1 21/c 1'
_cell_angle_alpha 90
_cell_angle_beta 106.540(10)
_cell_angle_gamma 90
_cell_formula_units_Z 4
_cell_length_a 8.212(2)
_cell_length_b 31.924(2)
_cell_length_c 8.4380(10)
_cell_measurement_reflns_used 25
_cell_measurement_temperature 298.0(10)
_cell_measurement_theta_max 14.7
_cell_measurement_theta_min 12.3
_cell_volume 2120.6(6)
_computing_cell_refinement 'MSC/AFC Diffractometer Control Software'
_computing_data_collection
;
MSC/AFC Diffractometer Control Software
(Molecular Structure Corporation, 1993)
;
_computing_data_reduction 'TEXSAN (Molecular Structure Corporation, 1999)'
_computing_publication_material TEXSAN
_computing_structure_refinement 'SHELXL97 (Sheldrick, 1997)'
_computing_structure_solution 'SHELXS97 (Sheldrick, 1997)'
_diffrn_measurement_device_type 'Rigaku AFC-7R'
_diffrn_measurement_method \w
_diffrn_radiation_type MoK\a
_diffrn_radiation_wavelength .71073
_diffrn_reflns_av_R_equivalents .006
_diffrn_reflns_limit_h_max 11
_diffrn_reflns_limit_h_min -11
_diffrn_reflns_limit_k_max 41
_diffrn_reflns_limit_k_min 0
_diffrn_reflns_limit_l_max 0
_diffrn_reflns_limit_l_min -11
_diffrn_reflns_number 5184
_diffrn_reflns_theta_max 27.5
_diffrn_reflns_theta_min 2.5
_diffrn_standards_decay_% 0
_diffrn_standards_interval_count 150
_diffrn_standards_number 3
_exptl_absorpt_coefficient_mu .100
_exptl_absorpt_correction_type none
_exptl_crystal_colour orange
_exptl_crystal_density_diffrn 1.364
_exptl_crystal_density_method 'not measured'
_exptl_crystal_description prism
_exptl_crystal_size_max .5
_exptl_crystal_size_mid .4
_exptl_crystal_size_min .3
_refine_diff_density_max .20
_refine_diff_density_min -.25
_refine_ls_extinction_coef .0044(7)
_refine_ls_extinction_method 'SHELXL97 (Sheldrick, 1997)'
_refine_ls_goodness_of_fit_ref 1.03
_refine_ls_hydrogen_treatment mixed
_refine_ls_number_parameters 298
_refine_ls_number_reflns 4864
_refine_ls_R_factor_gt .049
_refine_ls_shift/su_max .001
_refine_ls_structure_factor_coef Fsqd
_refine_ls_weighting_details 'w = 1/[\s^2^(Fo^2^) + (0.0409P)^2^+1.8479P] where P = (Fo^2^+2Fc^2^)/3'
_refine_ls_weighting_scheme calc
_refine_ls_wR_factor_ref .165
_reflns_number_gt 2811
_reflns_number_total 4864
_reflns_threshold_expression I>2\s(I)
_cod_data_source_file qa0229.cif
_cod_data_source_block IV
_cod_original_cell_volume 2120.5(6)
_cod_original_sg_symbol_H-M 'P 21/c'
_cod_database_code 2010843
_cod_database_fobs_code 2010843

loop_
_symmetry_equiv_pos_as_xyz
x,y,z
-x,1/2+y,1/2-z
-x,-y,-z
x,1/2-y,1/2+z

loop_
_atom_site_label
_atom_site_fract_x
_atom_site_fract_y
_atom_site_fract_z
_atom_site_U_iso_or_equiv
_atom_site_adp_type
_atom_site_calc_flag
_atom_site_refinement_flags
_atom_site_occupancy
_atom_site_disorder_assembly
_atom_site_disorder_group
_atom_site_type_symbol
O1 .6288(3) .45743(7) -.0189(3) .0671(6) Uani d . 1.00 . . O
O2 .6442(3) .50128(7) .1912(3) .0699(6) Uani d . 1.00 . . O
O3 .9712(4) .45950(10) .7416(3) .1084(10) Uani d . 1.00 . . O
O4 1.1433(5) .40767(9) .7761(3) .1260(10) Uani d . 1.00 . . O
O5 1.1618(3) .32148(7) .3129(3) .0873(7) Uani d . 1.00 . . O
O6 .9912(3) .33483(8) .0721(3) .0851(7) Uani d . 1.00 . . O
N7 1.0354(4) .43026(9) .6898(3) .0793(8) Uani d . 1.00 . . N
N8 1.0544(3) .34276(7) .2182(4) .0639(6) Uani d . 1.00 . . N
N9 .5426(3) .34977(7) .2175(3) .0560(6) Uani d . 1.00 . . N
C10 .6893(4) .46903(8) .1302(3) .0538(6) Uani d . 1.00 . . C
C11 .8202(3) .44159(8) .2400(3) .0509(6) Uani d . 1.00 . . C
C12 .8718(4) .44946(8) .4092(3) .0557(7) Uani d . 1.00 . . C
C13 .9849(4) .42230(9) .5103(3) .0565(7) Uani d . 1.00 . . C
C14 1.0490(3) .38745(8) .4520(3) .0581(7) Uani d . 1.00 . . C
C15 .9941(3) .38056(8) .2846(3) .0532(6) Uani d . 1.00 . . C
C16 .8814(3) .40684(8) .1767(3) .0532(6) Uani d . 1.00 . . C
C17 .6518(4) .33008(9) .3521(3) .0581(7) Uani d . 1.00 . . C
C18 .7513(4) .29470(10) .3567(4) .0702(8) Uani d . 1.00 . . C
C19 .8561(4) .28250(10) .5092(5) .0850(10) Uani d . 1.00 . . C
C20 .8614(4) .30420(10) .6531(4) .0890(10) Uani d . 1.00 . . C
C21 .7607(4) .33880(10) .6492(4) .0790(10) Uani d . 1.00 . . C
C22 .6543(4) .35210(10) .4974(3) .0615(7) Uani d . 1.00 . . C
C23 .5408(4) .38710(10) .4471(3) .0617(7) Uani d . 1.00 . . C
C24 .4940(5) .42090(10) .5301(4) .0768(10) Uani d . 1.00 . . C
C25 .3856(5) .45050(10) .4420(5) .0850(10) Uani d . 1.00 . . C
C26 .3198(4) .44778(9) .2709(5) .0788(10) Uani d . 1.00 . . C
C27 .3625(4) .41464(9) .1836(3) .0649(8) Uani d . 1.00 . . C
C28 .4746(4) .38472(9) .2734(3) .0564(7) Uani d . 1.00 . . C
C29 .5275(3) .34156(7) .0433(3) .0547(7) Uani d . 1.00 . . C
C30 .3687(3) .31808(8) -.0511(3) .0499(6) Uani d . 1.00 . . C
C31 .3676(3) .31583(8) -.2309(3) .0665(8) Uani d . 1.00 . . C
C32 .3584(4) .27506(9) .0194(3) .0721(9) Uani d . 1.00 . . C
H1 .559(9) .473(2) -.076(8) .0595(2) Uiso d P .50 . A H
H2 .560(10) .517(3) .130(10) .1044(4) Uiso d P .50 . B H
H12 .8323 .4738 .4548 .0629 Uiso calc . 1.00 . . H
H14 1.1304 .3693 .5249 .0655 Uiso calc . 1.00 . . H
H16 .8478 .4010 .0597 .0603 Uiso calc . 1.00 . . H
H18 .7487 .2789 .2594 .0808 Uiso calc . 1.00 . . H
H19 .9276 .2584 .5178 .0974 Uiso calc . 1.00 . . H
H20 .9390 .2956 .7581 .0988 Uiso calc . 1.00 . . H
H21 .7596 .3535 .7498 .0882 Uiso calc . 1.00 . . H
H24 .5361 .4231 .6480 .0898 Uiso calc . 1.00 . . H
H25 .3536 .4738 .4982 .0940 Uiso calc . 1.00 . . H
H26 .2410 .4692 .2111 .0941 Uiso calc . 1.00 . . H
H27 .3170 .4127 .0647 .0711 Uiso calc . 1.00 . . H
H29A .5303 .3680 -.0124 .0618 Uiso calc . 1.00 . . H
H29B .6246 .3252 .0373 .0618 Uiso calc . 1.00 . . H
H30 .2716 .3343 -.0452 .0549 Uiso calc . 1.00 . . H
H31A .3679 .3434 -.2763 .0742 Uiso calc . 1.00 . . H
H31B .4659 .3007 -.2407 .0742 Uiso calc . 1.00 . . H
H31C .2668 .3012 -.2947 .0742 Uiso calc . 1.00 . . H
H32A .3607 .2772 .1339 .0832 Uiso calc . 1.00 . . H
H32B .4529 .2581 .0114 .0832 Uiso calc . 1.00 . . H
H32C .2542 .2614 -.0408 .0832 Uiso calc . 1.00 . . H

loop_
_atom_site_aniso_label
_atom_site_aniso_U_11
_atom_site_aniso_U_22
_atom_site_aniso_U_33
_atom_site_aniso_U_12
_atom_site_aniso_U_13
_atom_site_aniso_U_23
O1 .0730(10) .0700(10) .0520(10) .0160(10) .0070(10) .0030(10)
O2 .0740(10) .0590(10) .0690(10) .0150(10) .0070(10) -.0040(10)
O3 .127(2) .123(2) .066(2) .028(2) .0110(10) -.024(2)
O4 .186(3) .092(2) .064(2) .042(2) -.022(2) .0030(10)
O5 .093(2) .0700(10) .095(2) .0310(10) .0220(10) .0120(10)
O6 .088(2) .089(2) .075(2) .0170(10) .0160(10) -.0210(10)
N7 .102(2) .068(2) .057(2) .002(2) .004(2) -.0020(10)
N8 .062(2) .0550(10) .077(2) .0050(10) .0240(10) .0010(10)
N9 .0660(10) .0570(10) .0440(10) -.0070(10) .0150(10) -.0080(10)
C10 .058(2) .0490(10) .052(2) .0010(10) .0130(10) .0010(10)
C11 .0500(10) .0470(10) .054(2) -.0040(10) .0120(10) .0030(10)
C12 .061(2) .0470(10) .058(2) -.0030(10) .0140(10) -.0030(10)
C13 .064(2) .053(2) .0470(10) -.0060(10) .0080(10) .0020(10)
C14 .062(2) .0470(10) .060(2) -.0020(10) .0080(10) .0080(10)
C15 .054(2) .0460(10) .059(2) -.0040(10) .0150(10) .0010(10)
C16 .054(2) .0510(10) .0530(10) -.0040(10) .0130(10) .0020(10)
C17 .057(2) .065(2) .054(2) -.0130(10) .0180(10) -.0030(10)
C18 .068(2) .077(2) .066(2) -.004(2) .020(2) .001(2)
C19 .069(2) .097(3) .089(3) .007(2) .024(2) .016(2)
C20 .069(2) .128(3) .065(2) -.007(2) .012(2) .018(2)
C21 .070(2) .115(3) .052(2) -.020(2) .019(2) -.002(2)
C22 .059(2) .080(2) .047(2) -.020(2) .0180(10) -.0080(10)
C23 .068(2) .069(2) .054(2) -.025(2) .0250(10) -.0160(10)
C24 .087(2) .084(2) .069(2) -.028(2) .037(2) -.031(2)
C25 .102(3) .068(2) .100(3) -.021(2) .052(2) -.032(2)
C26 .087(2) .056(2) .103(3) -.011(2) .042(2) -.011(2)
C27 .075(2) .054(2) .068(2) -.0140(10) .024(2) -.0040(10)
C28 .068(2) .052(2) .053(2) -.0170(10) .0230(10) -.0120(10)
C29 .064(2) .056(2) .0470(10) -.0100(10) .0210(10) -.0090(10)
C30 .0540(10) .0450(10) .0520(10) -.0010(10) .0160(10) -.0080(10)
C31 .075(2) .069(2) .054(2) -.003(2) .0140(10) -.0140(10)
C32 .085(2) .053(2) .077(2) -.015(2) .020(2) -.0040(10)

loop_
_atom_type_symbol
_atom_type_description
_atom_type_scat_dispersion_real
_atom_type_scat_dispersion_imag
_atom_type_scat_source
C C .003 .002
;International Tables for Crystallography
(1992, Vol. C)
;
H H .000 .000
;International Tables for Crystallography
(1992, Vol. C)
;
N N .006 .003
;International Tables for Crystallography
(1992, Vol. C)
;
O O .011 .006
;International Tables for Crystallography
(1992, Vol. C)
;

loop_
_geom_angle_atom_site_label_1
_geom_angle_atom_site_label_2
_geom_angle_atom_site_label_3
_geom_angle
_geom_angle_publ_flag
C10 O1 H1 116(5) no
C10 O2 H2 120(5) no
O3 N7 O4 124.0(3) yes
O3 N7 C13 118.7(3) no
O4 N7 C13 117.3(3) no
O5 N8 O6 124.7(3) yes
O5 N8 C15 117.9(3) no
O6 N8 C15 117.5(2) no
C17 N9 C28 108.4(2) no
C17 N9 C29 126.4(2) no
C28 N9 C29 123.9(2) no
O1 C10 O2 124.7(2) yes
O1 C10 C11 117.0(2) yes
O2 C10 C11 118.3(2) yes
C10 C11 C12 119.2(2) no
C10 C11 C16 120.5(2) no
C12 C11 C16 120.1(2) no
C11 C12 C13 118.5(3) no
C11 C12 H12 121.1 no
C13 C12 H12 120.4 no
N7 C13 C12 118.1(3) no
N7 C13 C14 118.8(2) no
C12 C13 C14 123.1(2) no
C13 C14 C15 116.7(2) no
C13 C14 H14 121.6 no
C15 C14 H14 121.7 no
N8 C15 C14 118.3(2) no
N8 C15 C16 118.8(2) no
C14 C15 C16 122.9(3) no
C11 C16 C15 118.7(2) no
C11 C16 H16 121.4 no
C15 C16 H16 119.9 no
N9 C17 C18 129.2(3) no
N9 C17 C22 109.4(2) no
C18 C17 C22 121.3(2) no
C17 C18 C19 117.4(3) no
C17 C18 H18 122.4 no
C19 C18 H18 120.2 no
C18 C19 C20 121.8(3) no
C18 C19 H19 120.1 no
C20 C19 H19 118.0 no
C19 C20 C21 120.8(3) no
C19 C20 H20 120.3 no
C21 C20 H20 118.9 no
C20 C21 C22 118.8(3) no
C20 C21 H21 121.5 no
C22 C21 H21 119.7 no
C17 C22 C21 119.8(3) no
C17 C22 C23 106.5(2) no
C21 C22 C23 133.7(3) no
C22 C23 C24 134.3(3) no
C22 C23 C28 106.9(3) no
C24 C23 C28 118.7(3) no
C23 C24 C25 119.4(3) no
C23 C24 H24 120.5 no
C25 C24 H24 120.0 no
C24 C25 C26 121.5(3) no
C24 C25 H25 119.8 no
C26 C25 H25 118.7 no
C25 C26 C27 120.9(3) no
C25 C26 H26 119.8 no
C27 C26 H26 119.3 no
C26 C27 C28 117.5(3) no
C26 C27 H27 121.2 no
C28 C27 H27 121.3 no
N9 C28 C23 108.7(2) no
N9 C28 C27 129.4(2) no
C23 C28 C27 121.9(3) no
N9 C29 C30 115.4(2) no
N9 C29 H29A 108.9 no
N9 C29 H29B 108.3 no
C30 C29 H29A 108.1 no
C30 C29 H29B 107.7 no
H29A C29 H29B 108.2 no
C29 C30 C31 107.9(2) no
C29 C30 C32 112.2(2) no
C29 C30 H30 107.9 no
C31 C30 C32 111.5(2) no
C31 C30 H30 107.9 no
C32 C30 H30 109.1 no
C30 C31 H31A 110.8 no
C30 C31 H31B 110.1 no
C30 C31 H31C 109.8 no
H31A C31 H31B 109.1 no
H31A C31 H31C 108.6 no
H31B C31 H31C 108.4 no
C30 C32 H32A 110.2 no
C30 C32 H32B 110.2 no
C30 C32 H32C 110.2 no
H32A C32 H32B 108.9 no
H32A C32 H32C 108.7 no
H32B C32 H32C 108.6 no

loop_
_geom_bond_atom_site_label_1
_geom_bond_atom_site_label_2
_geom_bond_site_symmetry_1
_geom_bond_site_symmetry_2
_geom_bond_distance
_geom_bond_publ_flag
O1 C10 . . 1.269(3) yes
O1 H1 . . .80(6) no
O2 C10 . . 1.253(4) yes
O2 H2 . . .90(8) no
O3 N7 . . 1.212(4) yes
O4 N7 . . 1.212(4) yes
O5 N8 . . 1.215(3) yes
O6 N8 . . 1.220(4) yes
N7 C13 . . 1.473(4) no
N8 C15 . . 1.474(4) no
N9 C17 . . 1.382(3) no
N9 C28 . . 1.389(4) no
N9 C29 . . 1.464(4) yes
C10 C11 . . 1.488(3) no
C11 C12 . . 1.391(4) no
C11 C16 . . 1.386(4) no
C12 C13 . . 1.375(4) no
C12 H12 . . .965 no
C13 C14 . . 1.380(4) no
C14 C15 . . 1.373(4) no
C14 H14 . . .963 no
C15 C16 . . 1.382(3) no
C16 H16 . . .965 no
C17 C18 . . 1.388(4) no
C17 C22 . . 1.409(4) no
C18 C19 . . 1.385(4) no
C18 H18 . . .959 no
C19 C20 . . 1.388(6) no
C19 H19 . . .959 no
C20 C21 . . 1.374(6) no
C20 H20 . . .972 no
C21 C22 . . 1.396(4) no
C21 H21 . . .972 no
C22 C23 . . 1.437(4) no
C23 C24 . . 1.398(5) no
C23 C28 . . 1.413(4) no
C24 C25 . . 1.364(5) no
C24 H24 . . .958 no
C25 C26 . . 1.392(5) no
C25 H25 . . .960 no
C26 C27 . . 1.390(5) no
C26 H26 . . .978 no
C27 C28 . . 1.391(4) no
C27 H27 . . .968 no
C29 C30 . . 1.519(3) yes
C29 H29A . . .969 no
C29 H29B . . .966 no
C30 C31 . . 1.516(4) yes
C30 C32 . . 1.509(4) yes
C30 H30 . . .963 no
C31 H31A . . .961 no
C31 H31B . . .964 no
C31 H31C . . .969 no
C32 H32A . . .963 no
C32 H32B . . .964 no
C32 H32C . . .966 no

loop_
_geom_hbond_atom_site_label_D
_geom_hbond_atom_site_label_H
_geom_hbond_atom_site_label_A
_geom_hbond_site_symmetry_A
_geom_hbond_distance_DH
_geom_hbond_distance_HA
_geom_hbond_distance_DA
_geom_hbond_angle_DHA
O1 H1 O2 3_665 .80(6) 1.87(7) 2.650(3) 165(8)
O2 H2 O1 3_665 .90(8) 1.76(8) 2.650(3) 171(9)
